data_1513244
loop_
_publ_author_name
'Hong, Bor-Cherng'
'Lin, Cheng-Wei'
'Liao, Wei-Kai'
'Lee, Gene-Hsiang'

_publ_section_title
;
 Sequential asymmetric catalysis in Michael-Michael-Michael-aldol
 reactions: merging organocatalysis with photoredox catalysis in a one-pot
 enantioselective synthesis of highly functionalized decalines bearing a
 quaternary carbon stereocenter.
;
_journal_issue 24
_journal_name_full 'Organic letters'
_journal_page_first 6258
_journal_page_last 6261
_journal_paper_doi 10.1021/ol403113c
_journal_volume 15
_journal_year 2013
_chemical_absolute_configuration ad
_chemical_formula_sum 'C28 H31 Br O5'
_chemical_formula_weight 527.44
_chemical_name_systematic
; 
 ? 
;
_space_group_IT_number 4
_symmetry_cell_setting monoclinic
_symmetry_space_group_name_Hall 'P 2yb'
_symmetry_space_group_name_H-M 'P 1 21 1'
_atom_sites_solution_hydrogens geom
_atom_sites_solution_primary direct
_atom_sites_solution_secondary difmap
_audit_creation_method SHELXL-97
_cell_angle_alpha 90.00
_cell_angle_beta 104.724(11)
_cell_angle_gamma 90.00
_cell_formula_units_Z 2
_cell_length_a 11.248(5)
_cell_length_b 10.106(5)
_cell_length_c 11.440(5)
_cell_measurement_reflns_used 1065
_cell_measurement_temperature 200(2)
_cell_measurement_theta_max 17.59
_cell_measurement_theta_min 2.73
_cell_volume 1257.7(10)
_computing_cell_refinement 'Bruker SAINT'
_computing_data_collection 'Bruker SMART'
_computing_data_reduction 'Bruker SAINT'
_computing_molecular_graphics 'Bruker SHELXTL'
_computing_publication_material 'Bruker SHELXTL'
_computing_structure_refinement 'SHELXL-97 (Sheldrick, 1997)'
_computing_structure_solution 'SHELXS-97 (Sheldrick, 1990)'
_diffrn_ambient_temperature 200(2)
_diffrn_measured_fraction_theta_full 1.000
_diffrn_measured_fraction_theta_max 1.000
_diffrn_measurement_device_type 'BRUKER SMART APEXCCD area detector'
_diffrn_measurement_method 'phi and omega scans'
_diffrn_radiation_monochromator graphite
_diffrn_radiation_source 'fine-focus sealed tube'
_diffrn_radiation_type MoK\a
_diffrn_radiation_wavelength 0.71073
_diffrn_reflns_av_R_equivalents 0.0810
_diffrn_reflns_av_sigmaI/netI 0.1183
_diffrn_reflns_limit_h_max 13
_diffrn_reflns_limit_h_min -13
_diffrn_reflns_limit_k_max 12
_diffrn_reflns_limit_k_min -12
_diffrn_reflns_limit_l_max 13
_diffrn_reflns_limit_l_min -13
_diffrn_reflns_number 8723
_diffrn_reflns_theta_full 25.00
_diffrn_reflns_theta_max 25.00
_diffrn_reflns_theta_min 1.84
_exptl_absorpt_coefficient_mu 1.670
_exptl_absorpt_correction_T_max 0.9674
_exptl_absorpt_correction_T_min 0.6520
_exptl_absorpt_correction_type multi-scan
_exptl_crystal_colour colorless
_exptl_crystal_density_diffrn 1.393
_exptl_crystal_density_meas ?
_exptl_crystal_density_method 'not measured'
_exptl_crystal_description plate
_exptl_crystal_F_000 548
_exptl_crystal_size_max 0.28
_exptl_crystal_size_mid 0.15
_exptl_crystal_size_min 0.02
_refine_diff_density_max 0.603
_refine_diff_density_min -0.508
_refine_diff_density_rms 0.071
_refine_ls_abs_structure_details 'Flack H D (1983), Acta Cryst. A39, 876-881'
_refine_ls_abs_structure_Flack 0.039(16)
_refine_ls_extinction_method none
_refine_ls_goodness_of_fit_ref 1.068
_refine_ls_hydrogen_treatment constr
_refine_ls_matrix_type full
_refine_ls_number_parameters 313
_refine_ls_number_reflns 4401
_refine_ls_number_restraints 7
_refine_ls_restrained_S_all 1.069
_refine_ls_R_factor_all 0.1084
_refine_ls_R_factor_gt 0.0751
_refine_ls_shift/su_max 0.003
_refine_ls_shift/su_mean 0.000
_refine_ls_structure_factor_coef Fsqd
_refine_ls_weighting_details 'calc w=1/[\s^2^(Fo^2^)+(0.0506P)^2^+0.0000P] where P=(Fo^2^+2Fc^2^)/3'
_refine_ls_weighting_scheme calc
_refine_ls_wR_factor_gt 0.1350
_refine_ls_wR_factor_ref 0.1475
_reflns_number_gt 3126
_reflns_number_total 4401
_reflns_threshold_expression >2sigma(I)
_cod_data_source_file ol403113c_si_002.cif
_cod_data_source_block ic15504
_cod_depositor_comments
;
The following automatic conversions were performed:

'_symmetry_cell_setting' value 'Monoclinic' changed to 'monoclinic'
according to /home/saulius/struct/CIF-dictionaries/cif_core.dic
dictionary named 'cif_core.dic' version 2.4.2 from 2011-04-26.

Automatic conversion script
Id: cif_fix_values 1891 2012-01-12 08:04:46Z andrius 

The following automatic conversions were performed:

'_exptl_crystal_density_meas' value 'not_measured' was changed to '?'
- the value is perceived as not measured.

Automatic conversion script
Id: cif_fix_values 3008 2015-01-20 13:52:24Z robertas 
;
_cod_original_cell_volume 1257.8(10)
_cod_original_sg_symbol_H-M P2(1)
_cod_database_code 1513244

loop_
_symmetry_equiv_pos_as_xyz
'x, y, z'
'-x, y+1/2, -z'

loop_
_atom_site_label
_atom_site_type_symbol
_atom_site_fract_x
_atom_site_fract_y
_atom_site_fract_z
_atom_site_U_iso_or_equiv
_atom_site_adp_type
_atom_site_occupancy
_atom_site_symmetry_multiplicity
_atom_site_calc_flag
_atom_site_refinement_flags
_atom_site_disorder_assembly
_atom_site_disorder_group
Br Br 1.58639(7) 0.24515(9) 0.75552(8) 0.0505(3) Uani 1 1 d . . .
O1 O 0.9253(5) 0.2362(8) 0.6903(4) 0.0435(13) Uani 1 1 d . . .
H1 H 0.9081 0.1778 0.6363 0.065 Uiso 1 1 calc R . .
O2 O 1.0186(6) 0.5241(6) 0.4552(5) 0.0545(17) Uani 1 1 d . . .
O3 O 0.8926(5) 0.7213(7) 0.6163(7) 0.086(3) Uani 1 1 d . . .
O4 O 0.6967(4) 0.7607(7) 0.6016(4) 0.0407(13) Uani 1 1 d . . .
O5 O 1.1999(13) 0.4219(14) 1.1556(13) 0.070(3) Uani 0.605(14) 1 d P A 1
O5' O 1.235(2) 0.368(2) 1.1019(19) 0.070(3) Uani 0.395(14) 1 d P A 2
C1 C 0.9624(7) 0.3564(7) 0.6401(6) 0.0279(17) Uani 1 1 d . . .
H1A H 1.0400 0.3378 0.6155 0.033 Uiso 1 1 calc R . .
C2 C 0.8663(6) 0.4026(7) 0.5298(6) 0.0257(17) Uani 1 1 d . . .
C3 C 0.7495(6) 0.4507(7) 0.5610(6) 0.0282(17) Uani 1 1 d . . .
H3A H 0.7038 0.3726 0.5786 0.034 Uiso 1 1 calc R . .
H3B H 0.6971 0.4951 0.4890 0.034 Uiso 1 1 calc R . .
C4 C 0.7691(7) 0.5462(7) 0.6683(7) 0.0344(19) Uani 1 1 d . . .
H4 H 0.6905 0.5512 0.6938 0.041 Uiso 1 1 calc R . .
C5 C 0.8715(7) 0.4973(7) 0.7786(7) 0.039(2) Uani 1 1 d . . .
H5 H 0.8396 0.4143 0.8073 0.046 Uiso 1 1 calc R . .
C6 C 0.9910(7) 0.4583(7) 0.7428(6) 0.0300(18) Uani 1 1 d . . .
H6 H 1.0233 0.5395 0.7117 0.036 Uiso 1 1 calc R . .
C7 C 1.0895(7) 0.4103(7) 0.8544(7) 0.0344(18) Uani 1 1 d . . .
H7 H 1.0567 0.3288 0.8847 0.041 Uiso 1 1 calc R . .
C8 C 1.1106(8) 0.5156(8) 0.9579(7) 0.041(2) Uani 1 1 d . A .
H8 H 1.1391 0.5997 0.9277 0.049 Uiso 1 1 calc R . .
C9 C 0.9908(9) 0.5430(9) 0.9921(8) 0.053(3) Uani 1 1 d . . .
H9A H 0.9613 0.4606 1.0222 0.064 Uiso 1 1 calc R . .
H9B H 1.0053 0.6093 1.0579 0.064 Uiso 1 1 calc R . .
C10 C 0.8936(8) 0.5942(9) 0.8841(8) 0.051(2) Uani 1 1 d . . .
H10A H 0.9202 0.6804 0.8585 0.061 Uiso 1 1 calc R . .
H10B H 0.8158 0.6083 0.9078 0.061 Uiso 1 1 calc R . .
C11 C 0.8350(7) 0.2838(7) 0.4380(6) 0.035(2) Uani 1 1 d . . .
H11A H 0.9127 0.2531 0.4214 0.042 Uiso 1 1 calc R . .
H11B H 0.8031 0.2101 0.4784 0.042 Uiso 1 1 calc R . .
C12 C 0.7434(7) 0.3093(7) 0.3177(7) 0.0325(18) Uani 1 1 d . . .
C13 C 0.7832(8) 0.3440(8) 0.2166(7) 0.043(2) Uani 1 1 d . . .
H13 H 0.8686 0.3562 0.2243 0.052 Uiso 1 1 calc R . .
C14 C 0.7006(10) 0.3615(9) 0.1037(8) 0.057(3) Uani 1 1 d . . .
H14 H 0.7293 0.3828 0.0347 0.069 Uiso 1 1 calc R . .
C15 C 0.5779(10) 0.3474(10) 0.0942(8) 0.062(3) Uani 1 1 d . . .
H15 H 0.5208 0.3603 0.0182 0.075 Uiso 1 1 calc R . .
C16 C 0.5359(9) 0.3147(9) 0.1939(9) 0.062(3) Uani 1 1 d . . .
H16 H 0.4502 0.3061 0.1861 0.074 Uiso 1 1 calc R . .
C17 C 0.6179(7) 0.2944(8) 0.3048(8) 0.043(2) Uani 1 1 d . . .
H17 H 0.5883 0.2702 0.3726 0.052 Uiso 1 1 calc R . .
C18 C 0.9143(7) 0.5119(8) 0.4565(7) 0.0359(19) Uani 1 1 d U . .
H18 H 0.8563 0.5722 0.4103 0.043 Uiso 1 1 calc R . .
C19 C 0.7969(8) 0.6841(7) 0.6279(8) 0.037(2) Uani 1 1 d . . .
C20 C 0.7152(8) 0.8926(8) 0.5585(8) 0.043(2) Uani 1 1 d . . .
H20A H 0.7430 0.8871 0.4833 0.052 Uiso 1 1 calc R . .
H20B H 0.7782 0.9407 0.6200 0.052 Uiso 1 1 calc R . .
C21 C 0.5950(7) 0.9622(9) 0.5356(8) 0.050(2) Uani 1 1 d . . .
H21A H 0.5317 0.9090 0.4809 0.075 Uiso 1 1 calc R . .
H21B H 0.6014 1.0484 0.4985 0.075 Uiso 1 1 calc R . .
H21C H 0.5726 0.9750 0.6122 0.075 Uiso 1 1 calc R . .
C22 C 1.2080(9) 0.4691(10) 1.0645(9) 0.057(3) Uani 1 1 d . . .
H22 H 1.2898 0.4794 1.0573 0.068 Uiso 0.605(14) 1 calc PR A 1
H22' H 1.2559 0.5385 1.1091 0.068 Uiso 0.395(14) 1 calc PR A 2
C23 C 1.2078(7) 0.3714(7) 0.8219(6) 0.0298(18) Uani 1 1 d . . .
C24 C 1.2878(7) 0.4645(8) 0.7959(7) 0.040(2) Uani 1 1 d . . .
H24 H 1.2650 0.5552 0.7914 0.048 Uiso 1 1 calc R . .
C25 C 1.3996(7) 0.4291(8) 0.7764(7) 0.040(2) Uani 1 1 d . . .
H25 H 1.4543 0.4951 0.7622 0.048 Uiso 1 1 calc R . .
C26 C 1.4317(7) 0.2962(8) 0.7776(6) 0.036(2) Uani 1 1 d . . .
C27 C 1.3506(7) 0.2005(7) 0.7985(7) 0.039(2) Uani 1 1 d . . .
H27 H 1.3695 0.1092 0.7950 0.046 Uiso 1 1 calc R . .
C28 C 1.2406(6) 0.2400(13) 0.8246(6) 0.0412(18) Uani 1 1 d . . .
H28 H 1.1880 0.1750 0.8446 0.049 Uiso 1 1 calc R . .

loop_
_atom_site_aniso_label
_atom_site_aniso_U_11
_atom_site_aniso_U_22
_atom_site_aniso_U_33
_atom_site_aniso_U_23
_atom_site_aniso_U_13
_atom_site_aniso_U_12
Br 0.0463(5) 0.0494(5) 0.0630(5) 0.0086(6) 0.0273(4) 0.0117(6)
O1 0.065(3) 0.026(3) 0.042(3) 0.004(3) 0.018(3) -0.009(4)
O2 0.058(4) 0.051(4) 0.059(4) -0.004(3) 0.023(3) -0.001(3)
O3 0.054(4) 0.043(5) 0.182(7) 0.026(5) 0.069(4) 0.013(4)
O4 0.027(3) 0.038(4) 0.054(3) 0.012(3) 0.005(2) -0.007(3)
O5 0.087(9) 0.058(9) 0.062(9) 0.006(6) 0.015(6) -0.014(7)
O5' 0.087(9) 0.058(9) 0.062(9) 0.006(6) 0.015(6) -0.014(7)
C1 0.033(4) 0.025(4) 0.032(4) 0.002(3) 0.020(3) 0.001(3)
C2 0.025(4) 0.023(4) 0.028(4) -0.003(3) 0.005(3) -0.005(3)
C3 0.028(4) 0.016(4) 0.042(5) 0.014(3) 0.011(3) 0.001(3)
C4 0.030(4) 0.028(5) 0.052(5) -0.003(4) 0.023(4) 0.004(3)
C5 0.048(5) 0.025(5) 0.050(5) -0.007(4) 0.027(4) 0.001(4)
C6 0.039(5) 0.016(4) 0.037(4) 0.006(3) 0.014(4) 0.003(3)
C7 0.040(5) 0.025(4) 0.036(5) 0.000(3) 0.006(4) -0.003(3)
C8 0.051(5) 0.034(5) 0.036(5) -0.014(4) 0.011(4) -0.006(4)
C9 0.063(6) 0.056(7) 0.044(5) -0.027(5) 0.021(5) 0.002(6)
C10 0.055(6) 0.044(6) 0.063(6) -0.020(5) 0.031(5) -0.006(5)
C11 0.041(4) 0.024(5) 0.043(5) 0.003(3) 0.018(4) 0.007(3)
C12 0.035(5) 0.025(4) 0.036(5) -0.006(3) 0.006(4) 0.004(3)
C13 0.062(6) 0.030(5) 0.042(5) -0.003(4) 0.021(5) 0.003(4)
C14 0.086(8) 0.040(6) 0.046(6) 0.000(4) 0.016(6) 0.011(5)
C15 0.082(8) 0.054(7) 0.033(6) -0.008(5) -0.016(6) 0.005(6)
C16 0.048(6) 0.053(6) 0.072(7) -0.011(5) -0.006(6) 0.011(5)
C17 0.038(5) 0.041(6) 0.048(5) -0.002(4) 0.008(4) 0.003(4)
C18 0.034(3) 0.040(3) 0.037(3) -0.0052(18) 0.0123(19) -0.0005(18)
C19 0.036(5) 0.024(4) 0.057(6) -0.003(4) 0.020(4) -0.005(4)
C20 0.055(6) 0.033(5) 0.043(5) 0.013(4) 0.014(4) -0.006(4)
C21 0.039(5) 0.054(6) 0.059(6) 0.019(5) 0.015(4) 0.013(4)
C22 0.068(7) 0.047(7) 0.048(6) -0.006(5) 0.002(5) -0.019(5)
C23 0.038(5) 0.024(5) 0.026(4) 0.004(3) 0.006(4) 0.005(4)
C24 0.046(5) 0.028(5) 0.050(5) 0.002(4) 0.018(4) 0.001(4)
C25 0.043(5) 0.028(5) 0.054(6) 0.000(4) 0.020(4) -0.007(4)
C26 0.037(5) 0.044(5) 0.030(5) -0.001(3) 0.013(4) 0.003(4)
C27 0.041(5) 0.030(5) 0.046(5) 0.000(3) 0.012(4) 0.001(3)
C28 0.041(4) 0.049(5) 0.036(4) 0.003(6) 0.013(3) 0.010(6)

loop_
_atom_type_symbol
_atom_type_description
_atom_type_scat_dispersion_real
_atom_type_scat_dispersion_imag
_atom_type_scat_source
C C 0.0033 0.0016 'International Tables Vol C Tables 4.2.6.8 and 6.1.1.4'
H H 0.0000 0.0000 'International Tables Vol C Tables 4.2.6.8 and 6.1.1.4'
O O 0.0106 0.0060 'International Tables Vol C Tables 4.2.6.8 and 6.1.1.4'
Br Br -0.2901 2.4595 'International Tables Vol C Tables 4.2.6.8 and 6.1.1.4'

loop_
_geom_angle_atom_site_label_1
_geom_angle_atom_site_label_2
_geom_angle_atom_site_label_3
_geom_angle
C19 O4 C20 115.0(6)
O1 C1 C2 111.9(6)
O1 C1 C6 106.5(5)
C2 C1 C6 113.5(6)
C1 C2 C3 112.3(6)
C1 C2 C18 113.2(6)
C3 C2 C18 109.6(6)
C1 C2 C11 108.2(6)
C3 C2 C11 109.8(6)
C18 C2 C11 103.3(5)
C2 C3 C4 115.5(6)
C19 C4 C3 109.3(6)
C19 C4 C5 111.7(6)
C3 C4 C5 112.1(6)
C10 C5 C6 113.2(7)
C10 C5 C4 112.1(7)
C6 C5 C4 112.2(6)
C1 C6 C7 113.0(6)
C1 C6 C5 110.2(6)
C7 C6 C5 110.5(6)
C23 C7 C6 111.7(6)
C23 C7 C8 112.8(6)
C6 C7 C8 110.6(6)
C22 C8 C9 111.2(8)
C22 C8 C7 110.0(7)
C9 C8 C7 110.2(7)
C10 C9 C8 110.8(7)
C9 C10 C5 111.4(7)
C12 C11 C2 117.4(6)
C13 C12 C17 118.2(7)
C13 C12 C11 120.7(7)
C17 C12 C11 121.0(7)
C12 C13 C14 121.5(8)
C15 C14 C13 118.8(9)
C14 C15 C16 120.8(9)
C15 C16 C17 120.4(9)
C16 C17 C12 120.3(8)
O2 C18 C2 124.0(8)
O3 C19 O4 122.1(8)
O3 C19 C4 126.1(8)
O4 C19 C4 111.8(6)
O4 C20 C21 106.9(6)
O5' C22 O5 50.5(11)
O5' C22 C8 132.3(14)
O5 C22 C8 130.5(12)
C28 C23 C24 118.4(7)
C28 C23 C7 119.3(7)
C24 C23 C7 122.2(7)
C25 C24 C23 121.8(8)
C24 C25 C26 119.6(7)
C27 C26 C25 119.6(7)
C27 C26 Br 119.9(6)
C25 C26 Br 120.5(6)
C26 C27 C28 119.4(8)
C23 C28 C27 121.0(9)

loop_
_geom_bond_atom_site_label_1
_geom_bond_atom_site_label_2
_geom_bond_distance
Br C26 1.893(7)
O1 C1 1.450(9)
O2 C18 1.183(9)
O3 C19 1.180(9)
O4 C19 1.338(9)
O4 C20 1.454(10)
O5 C22 1.170(16)
O5' C22 1.12(2)
C1 C2 1.512(10)
C1 C6 1.534(10)
C2 C3 1.526(9)
C2 C18 1.564(10)
C2 C11 1.574(9)
C3 C4 1.533(10)
C4 C19 1.525(10)
C4 C5 1.557(11)
C5 C10 1.524(11)
C5 C6 1.553(10)
C6 C7 1.541(10)
C7 C23 1.521(10)
C7 C8 1.565(10)
C8 C22 1.494(13)
C8 C9 1.521(12)
C9 C10 1.517(12)
C11 C12 1.517(10)
C12 C13 1.387(11)
C12 C17 1.390(10)
C13 C14 1.398(12)
C14 C15 1.363(13)
C15 C16 1.380(13)
C16 C17 1.381(12)
C20 C21 1.487(11)
C23 C28 1.376(13)
C23 C24 1.386(10)
C24 C25 1.379(10)
C25 C26 1.390(11)
C26 C27 1.391(10)
C27 C28 1.403(10)
